data_7232784
loop_
_publ_author_name
'Cheng, Qiuxia'
'Qin, Luzhu'
'Ke, Chunxian'
'Zhou, Jianen'
'Lin, Jia'
'Lin, Xiaoming'
'Zhang, Gang'
'Cai, Yuepeng'

_publ_section_title
;
 Four new Zn(ii) and Cd(ii) coordination polymers using two amide-like
 aromatic multi-carboxylate ligands: synthesis, structures and
 lithium--selenium batteries application
;
_journal_issue 26
_journal_name_full 'RSC Advances'
_journal_page_first 14750
_journal_paper_doi 10.1039/C9RA02163A
_journal_volume 9
_journal_year 2019
_chemical_formula_moiety 'C20 H14 N2 O5'
_chemical_formula_sum 'C20 H14 N2 O5'
_chemical_formula_weight 362.33
_chemical_name_systematic
;
 ?
;
_space_group_crystal_system monoclinic
_space_group_IT_number 14
_space_group_name_Hall '-P 2ybc'
_space_group_name_H-M_alt 'P 1 21/c 1'
_symmetry_space_group_name_Hall '-P 2ybc'
_symmetry_space_group_name_H-M 'P 1 21/c 1'
_atom_sites_solution_hydrogens geom
_audit_creation_method SHELXL-2014
_audit_update_record
;
2018-07-11 deposited with the CCDC.    2019-04-25 downloaded from the CCDC.
;
_cell_angle_alpha 90
_cell_angle_beta 99.333(6)
_cell_angle_gamma 90
_cell_formula_units_Z 4
_cell_length_a 8.688(3)
_cell_length_b 14.484(5)
_cell_length_c 13.227(4)
_cell_measurement_reflns_used 704
_cell_measurement_temperature 296(2)
_cell_measurement_theta_max 20.19
_cell_measurement_theta_min 2.38
_cell_volume 1642.4(9)
_computing_cell_refinement 'Bruker SAINT'
_computing_data_collection 'Bruker APEX2'
_computing_data_reduction 'Bruker SAINT'
_computing_molecular_graphics 'Bruker SHELXTL'
_computing_publication_material 'Bruker SHELXTL'
_computing_structure_refinement 'SHELXL-2014 (Sheldrick, 2014)'
_computing_structure_solution 'SHELXS-2014 (Sheldrick, 2014)'
_diffrn_ambient_temperature 296(2)
_diffrn_measured_fraction_theta_full 0.792
_diffrn_measured_fraction_theta_max 0.997
_diffrn_measurement_device_type 'Bruker APEX-II CCD'
_diffrn_measurement_method '\f and \w scans'
_diffrn_radiation_type MoK\a
_diffrn_radiation_wavelength 0.71073
_diffrn_reflns_av_R_equivalents 0.0548
_diffrn_reflns_av_unetI/netI 0.0665
_diffrn_reflns_Laue_measured_fraction_full 0.792
_diffrn_reflns_Laue_measured_fraction_max 0.997
_diffrn_reflns_limit_h_max 9
_diffrn_reflns_limit_h_min -9
_diffrn_reflns_limit_k_max 16
_diffrn_reflns_limit_k_min -16
_diffrn_reflns_limit_l_max 11
_diffrn_reflns_limit_l_min -14
_diffrn_reflns_number 6898
_diffrn_reflns_point_group_measured_fraction_full 0.792
_diffrn_reflns_point_group_measured_fraction_max 0.997
_diffrn_reflns_theta_full 25.242
_diffrn_reflns_theta_max 23.255
_diffrn_reflns_theta_min 2.100
_exptl_absorpt_coefficient_mu 0.107
_exptl_crystal_colour yellow
_exptl_crystal_density_diffrn 1.465
_exptl_crystal_description block
_exptl_crystal_F_000 752
_exptl_crystal_size_max 0.200
_exptl_crystal_size_mid 0.100
_exptl_crystal_size_min 0.100
_refine_diff_density_max 0.162
_refine_diff_density_min -0.210
_refine_diff_density_rms 0.042
_refine_ls_extinction_method none
_refine_ls_goodness_of_fit_ref 1.055
_refine_ls_hydrogen_treatment constr
_refine_ls_matrix_type full
_refine_ls_number_parameters 246
_refine_ls_number_reflns 2356
_refine_ls_number_restraints 0
_refine_ls_restrained_S_all 1.055
_refine_ls_R_factor_all 0.1033
_refine_ls_R_factor_gt 0.0490
_refine_ls_shift/su_max 0.000
_refine_ls_shift/su_mean 0.000
_refine_ls_structure_factor_coef Fsqd
_refine_ls_weighting_details 'w=1/[\s^2^(Fo^2^)+(0.0420P)^2^] where P=(Fo^2^+2Fc^2^)/3'
_refine_ls_weighting_scheme calc
_refine_ls_wR_factor_gt 0.1002
_refine_ls_wR_factor_ref 0.1197
_reflns_Friedel_coverage 0.000
_reflns_number_gt 1362
_reflns_number_total 2356
_reflns_threshold_expression 'I > 2\s(I)'
_cod_data_source_file c9ra02163a2.cif
_cod_data_source_block 4-PBI
_cod_original_cell_volume 1642.5(9)
_cod_database_code 7232784
_shelx_space_group_comment
;
The symmetry employed for this shelxl refinement is uniquely defined
by the following loop, which should always be used as a source of
symmetry information in preference to the above space-group names.
They are only intended as comments.
;
_shelx_estimated_absorpt_t_min 0.979
_shelx_estimated_absorpt_t_max 0.989
_shelxl_version_number 2014-3

loop_
_space_group_symop_operation_xyz
'x, y, z'
'-x, y+1/2, -z+1/2'
'-x, -y, -z'
'x, -y-1/2, z-1/2'

loop_
_atom_site_label
_atom_site_type_symbol
_atom_site_fract_x
_atom_site_fract_y
_atom_site_fract_z
_atom_site_U_iso_or_equiv
_atom_site_adp_type
_atom_site_occupancy
_atom_site_site_symmetry_order
_atom_site_calc_flag
_atom_site_refinement_flags_posn
_atom_site_refinement_flags_adp
C1 C 0.6311(4) 0.5088(2) 0.3110(3) 0.0501(10) Uani 1 1 d . .
C2 C 0.6337(4) 0.4067(2) 0.3007(2) 0.0415(9) Uani 1 1 d . .
C3 C 0.7076(4) 0.3666(2) 0.2264(2) 0.0416(9) Uani 1 1 d . .
H3A H 0.7557 0.4033 0.1830 0.050 Uiso 1 1 calc R U
C4 C 0.7095(4) 0.2715(2) 0.2171(2) 0.0387(8) Uani 1 1 d . .
C5 C 0.6349(4) 0.2177(2) 0.2810(2) 0.0412(9) Uani 1 1 d . .
H5A H 0.6366 0.1537 0.2746 0.049 Uiso 1 1 calc R U
C6 C 0.5580(4) 0.2570(2) 0.3539(2) 0.0402(8) Uani 1 1 d . .
C7 C 0.5596(4) 0.3525(2) 0.3649(2) 0.0443(9) Uani 1 1 d . .
H7A H 0.5112 0.3800 0.4150 0.053 Uiso 1 1 calc R U
C8 C 0.7945(4) 0.2248(2) 0.1420(2) 0.0437(9) Uani 1 1 d . .
C9 C 0.4231(4) 0.2180(2) 0.4998(2) 0.0423(9) Uani 1 1 d . .
C10 C 0.3384(4) 0.1453(2) 0.5494(2) 0.0386(8) Uani 1 1 d . .
C11 C 0.2845(4) 0.1714(2) 0.6380(2) 0.0423(9) Uani 1 1 d . .
H11A H 0.3036 0.2313 0.6623 0.051 Uiso 1 1 calc R U
C12 C 0.2029(4) 0.1114(2) 0.6919(2) 0.0403(9) Uani 1 1 d . .
C13 C 0.1776(4) 0.0222(2) 0.6538(2) 0.0560(10) Uani 1 1 d . .
H13A H 0.1241 -0.0198 0.6885 0.067 Uiso 1 1 calc R U
C14 C 0.2305(4) -0.0049(2) 0.5657(2) 0.0613(11) Uani 1 1 d . .
H14A H 0.2122 -0.0649 0.5417 0.074 Uiso 1 1 calc R U
C15 C 0.3102(4) 0.0557(2) 0.5126(2) 0.0515(10) Uani 1 1 d . .
H15A H 0.3448 0.0370 0.4528 0.062 Uiso 1 1 calc R U
C16 C 0.1410(4) 0.1443(2) 0.7837(2) 0.0417(9) Uani 1 1 d . .
C17 C 0.1103(4) 0.2372(2) 0.7963(2) 0.0458(9) Uani 1 1 d . .
H17A H 0.1343 0.2801 0.7488 0.055 Uiso 1 1 calc R U
C18 C 0.0449(4) 0.2660(2) 0.8785(2) 0.0482(9) Uani 1 1 d . .
H18A H 0.0263 0.3288 0.8849 0.058 Uiso 1 1 calc R U
C19 C 0.0392(5) 0.1200(2) 0.9392(3) 0.0645(11) Uani 1 1 d . .
H19A H 0.0154 0.0788 0.9883 0.077 Uiso 1 1 calc R U
C20 C 0.1067(4) 0.0852(2) 0.8592(3) 0.0576(11) Uani 1 1 d . .
H20A H 0.1289 0.0226 0.8563 0.069 Uiso 1 1 calc R U
N1 N 0.4777(3) 0.19708(17) 0.41290(18) 0.0458(8) Uani 1 1 d . .
H1A H 0.4623 0.1415 0.3907 0.055 Uiso 1 1 calc R U
N2 N 0.0063(3) 0.20908(19) 0.94976(19) 0.0523(8) Uani 1 1 d . .
O1 O 0.6675(3) 0.56170(15) 0.24853(18) 0.0668(8) Uani 1 1 d . .
O2 O 0.5853(4) 0.53570(15) 0.3955(2) 0.0927(11) Uani 1 1 d . .
H2 H 0.5848 0.5923 0.3977 0.139 Uiso 1 1 calc R U
O3 O 0.8420(3) 0.28200(14) 0.07630(18) 0.0577(7) Uani 1 1 d . .
H3 H 0.8932 0.2536 0.0396 0.087 Uiso 1 1 calc R U
O4 O 0.8217(3) 0.14252(15) 0.14421(17) 0.0631(8) Uani 1 1 d . .
O5 O 0.4434(3) 0.29489(15) 0.53968(16) 0.0604(7) Uani 1 1 d . .

loop_
_atom_site_aniso_label
_atom_site_aniso_U_11
_atom_site_aniso_U_22
_atom_site_aniso_U_33
_atom_site_aniso_U_23
_atom_site_aniso_U_13
_atom_site_aniso_U_12
C1 0.075(3) 0.041(2) 0.041(2) 0.0013(18) 0.0285(19) 0.0041(19)
C2 0.061(3) 0.0313(19) 0.035(2) 0.0020(16) 0.0159(18) 0.0049(17)
C3 0.054(2) 0.036(2) 0.039(2) 0.0026(16) 0.0192(17) -0.0017(17)
C4 0.050(2) 0.036(2) 0.0327(19) -0.0003(16) 0.0165(16) 0.0026(16)
C5 0.053(2) 0.0335(18) 0.040(2) -0.0015(16) 0.0159(17) 0.0009(17)
C6 0.050(2) 0.0364(19) 0.038(2) -0.0005(16) 0.0166(17) 0.0008(17)
C7 0.060(3) 0.037(2) 0.040(2) -0.0033(16) 0.0209(18) 0.0028(18)
C8 0.053(3) 0.042(2) 0.040(2) -0.0004(18) 0.0202(18) -0.0007(18)
C9 0.057(2) 0.038(2) 0.035(2) -0.0022(17) 0.0172(17) -0.0008(17)
C10 0.051(2) 0.0346(19) 0.0333(19) 0.0010(15) 0.0162(16) 0.0019(16)
C11 0.055(2) 0.0349(19) 0.041(2) -0.0041(16) 0.0192(18) -0.0006(17)
C12 0.050(2) 0.0353(19) 0.039(2) -0.0011(16) 0.0184(17) 0.0001(16)
C13 0.081(3) 0.041(2) 0.055(2) -0.0016(19) 0.035(2) -0.009(2)
C14 0.097(3) 0.039(2) 0.057(2) -0.0079(19) 0.040(2) -0.011(2)
C15 0.080(3) 0.039(2) 0.043(2) -0.0024(17) 0.0326(19) -0.0031(19)
C16 0.050(2) 0.038(2) 0.042(2) 0.0013(17) 0.0209(17) -0.0027(17)
C17 0.062(3) 0.038(2) 0.043(2) 0.0002(17) 0.0249(18) -0.0025(18)
C18 0.062(3) 0.040(2) 0.046(2) -0.0037(18) 0.0204(19) 0.0029(18)
C19 0.099(3) 0.048(2) 0.057(3) 0.007(2) 0.043(2) -0.006(2)
C20 0.090(3) 0.037(2) 0.055(2) 0.0003(18) 0.040(2) 0.0055(19)
N1 0.067(2) 0.0315(15) 0.0460(17) -0.0028(13) 0.0309(15) -0.0045(14)
N2 0.069(2) 0.0467(18) 0.0484(18) -0.0029(15) 0.0299(16) -0.0039(16)
O1 0.115(2) 0.0380(14) 0.0577(16) 0.0088(13) 0.0447(15) 0.0057(14)
O2 0.191(3) 0.0350(15) 0.0720(18) -0.0068(14) 0.0801(19) -0.0050(19)
O3 0.086(2) 0.0438(14) 0.0541(16) 0.0013(12) 0.0426(14) 0.0043(13)
O4 0.096(2) 0.0352(14) 0.0689(17) -0.0001(13) 0.0451(14) 0.0074(14)
O5 0.107(2) 0.0357(14) 0.0486(15) -0.0099(12) 0.0419(14) -0.0111(13)

loop_
_atom_type_symbol
_atom_type_description
_atom_type_scat_dispersion_real
_atom_type_scat_dispersion_imag
_atom_type_scat_source
C C 0.0033 0.0016 'International Tables Vol C Tables 4.2.6.8 and 6.1.1.4'
H H 0.0000 0.0000 'International Tables Vol C Tables 4.2.6.8 and 6.1.1.4'
N N 0.0061 0.0033 'International Tables Vol C Tables 4.2.6.8 and 6.1.1.4'
O O 0.0106 0.0060 'International Tables Vol C Tables 4.2.6.8 and 6.1.1.4'

loop_
_geom_angle_atom_site_label_1
_geom_angle_atom_site_label_2
_geom_angle_atom_site_label_3
_geom_angle
O1 C1 O2 123.2(3)
O1 C1 C2 124.1(3)
O2 C1 C2 112.8(3)
C3 C2 C7 120.7(3)
C3 C2 C1 119.9(3)
C7 C2 C1 119.4(3)
C2 C3 C4 119.6(3)
C2 C3 H3A 120.2
C4 C3 H3A 120.2
C5 C4 C3 119.6(3)
C5 C4 C8 118.8(3)
C3 C4 C8 121.6(3)
C6 C5 C4 121.3(3)
C6 C5 H5A 119.3
C4 C5 H5A 119.3
C5 C6 C7 119.0(3)
C5 C6 N1 117.8(3)
C7 C6 N1 123.1(3)
C2 C7 C6 119.8(3)
C2 C7 H7A 120.1
C6 C7 H7A 120.1
O4 C8 O3 123.7(3)
O4 C8 C4 122.9(3)
O3 C8 C4 113.3(3)
O5 C9 N1 121.5(3)
O5 C9 C10 119.7(3)
N1 C9 C10 118.8(3)
C11 C10 C15 119.2(3)
C11 C10 C9 115.9(3)
C15 C10 C9 125.0(3)
C10 C11 C12 122.3(3)
C10 C11 H11A 118.9
C12 C11 H11A 118.9
C13 C12 C11 117.3(3)
C13 C12 C16 122.5(3)
C11 C12 C16 120.1(3)
C14 C13 C12 121.1(3)
C14 C13 H13A 119.5
C12 C13 H13A 119.5
C13 C14 C15 120.9(3)
C13 C14 H14A 119.5
C15 C14 H14A 119.5
C14 C15 C10 119.2(3)
C14 C15 H15A 120.4
C10 C15 H15A 120.4
C20 C16 C17 116.4(3)
C20 C16 C12 122.8(3)
C17 C16 C12 120.8(3)
C18 C17 C16 120.2(3)
C18 C17 H17A 119.9
C16 C17 H17A 119.9
N2 C18 C17 123.7(3)
N2 C18 H18A 118.1
C17 C18 H18A 118.1
N2 C19 C20 123.8(3)
N2 C19 H19A 118.1
C20 C19 H19A 118.1
C19 C20 C16 119.6(3)
C19 C20 H20A 120.2
C16 C20 H20A 120.2
C9 N1 C6 127.0(3)
C9 N1 H1A 116.5
C6 N1 H1A 116.5
C19 N2 C18 116.1(3)
C1 O2 H2 109.5
C8 O3 H3 109.5

loop_
_geom_bond_atom_site_label_1
_geom_bond_atom_site_label_2
_geom_bond_distance
C1 O1 1.206(3)
C1 O2 1.304(3)
C1 C2 1.485(4)
C2 C3 1.387(4)
C2 C7 1.388(4)
C3 C4 1.382(4)
C3 H3A 0.9300
C4 C5 1.385(4)
C4 C8 1.494(4)
C5 C6 1.382(4)
C5 H5A 0.9300
C6 C7 1.391(4)
C6 N1 1.423(3)
C7 H7A 0.9300
C8 O4 1.214(3)
C8 O3 1.314(3)
C9 O5 1.232(3)
C9 N1 1.347(3)
C9 C10 1.497(4)
C10 C11 1.383(4)
C10 C15 1.393(4)
C11 C12 1.390(4)
C11 H11A 0.9300
C12 C13 1.390(4)
C12 C16 1.483(4)
C13 C14 1.378(4)
C13 H13A 0.9300
C14 C15 1.379(4)
C14 H14A 0.9300
C15 H15A 0.9300
C16 C20 1.384(4)
C16 C17 1.388(4)
C17 C18 1.371(4)
C17 H17A 0.9300
C18 N2 1.336(4)
C18 H18A 0.9300
C19 N2 1.334(4)
C19 C20 1.384(4)
C19 H19A 0.9300
C20 H20A 0.9300
N1 H1A 0.8600
O2 H2 0.8200
O3 H3 0.8200
